data_7231579
loop_
_publ_author_name
'Chainok, Kittipong'
'Ponjan, Nutcha'
'Theppitak, Chatphorn'
'Khemthong, Phailyn'
'Kielar, Filip'
'Dungkaew, Winya'
'Zhou, Yan'
'Batten, Stuart R.'

_publ_section_title
;
 Temperature-dependent 3D structures of lanthanide coordination polymers
 based on dicarboxylate mixed ligands
;
_journal_issue 46
_journal_name_full CrystEngComm
_journal_page_first 7446
_journal_paper_doi 10.1039/C8CE01430B
_journal_volume 20
_journal_year 2018
_chemical_absolute_configuration unk
_chemical_formula_moiety 'C16 H16 Eu2 O16, 2(H2 O)'
_chemical_formula_sum 'C16 H20 Eu2 O18'
_chemical_formula_weight 804.24
_space_group_crystal_system monoclinic
_space_group_IT_number 4
_space_group_name_Hall 'P 2yb'
_space_group_name_H-M_alt 'P 1 21 1'
_symmetry_space_group_name_Hall 'P 2yb'
_symmetry_space_group_name_H-M 'P 1 21 1'
_atom_sites_solution_hydrogens mixed
_atom_sites_solution_primary dual
_audit_creation_date 2018-03-23
_audit_creation_method
;
Olex2 1.2
(compiled 2017.08.10 svn.r3458 for OlexSys, GUI svn.r5381)
;
_audit_update_record
;
2018-08-24 deposited with the CCDC.
2018-09-26 downloaded from the CCDC.
;
_cell_angle_alpha 90
_cell_angle_beta 103.2113(10)
_cell_angle_gamma 90
_cell_formula_units_Z 2
_cell_length_a 9.0081(3)
_cell_length_b 12.4849(4)
_cell_length_c 10.4062(3)
_cell_measurement_reflns_used 9965
_cell_measurement_temperature 296
_cell_measurement_theta_max 32.906
_cell_measurement_theta_min 3.157
_cell_volume 1139.36(6)
_computing_cell_refinement 'SAINT V8.38A (Bruker, 2016)'
_computing_data_collection 'APEX 3 (Bruker, 2016)'
_computing_data_reduction 'SAINT V8.38A (Bruker, 2016)'
_computing_molecular_graphics 'Olex2 (Dolomanov et al., 2009)'
_computing_publication_material 'Olex2 (Dolomanov et al., 2009)'
_computing_structure_refinement 'ShelXL (Sheldrick, 2015)'
_computing_structure_solution 'ShelXT (Sheldrick, 2015)'
_diffrn_ambient_temperature 296.0
_diffrn_detector 'Bruker PHOTON 100 area detector'
_diffrn_detector_area_resol_mean 10.5
_diffrn_detector_type 'PHOTON area detector'
_diffrn_measured_fraction_theta_full 0.998
_diffrn_measured_fraction_theta_max 0.997
_diffrn_measurement_device 'four-circle KAPPA diffractometer'
_diffrn_measurement_device_type 'Bruker D8 QUEST CMOS'
_diffrn_measurement_method '\f and \w scans'
_diffrn_radiation_collimation '0.5 mm'
_diffrn_radiation_monochromator 'graphiteDouble Bounce Multilayer Mirror'
_diffrn_radiation_probe x-ray
_diffrn_radiation_type MoK\a
_diffrn_radiation_wavelength 0.71073
_diffrn_reflns_av_R_equivalents 0.0328
_diffrn_reflns_av_unetI/netI 0.0264
_diffrn_reflns_Laue_measured_fraction_full 0.998
_diffrn_reflns_Laue_measured_fraction_max 0.997
_diffrn_reflns_limit_h_max 12
_diffrn_reflns_limit_h_min -12
_diffrn_reflns_limit_k_max 17
_diffrn_reflns_limit_k_min -17
_diffrn_reflns_limit_l_max 14
_diffrn_reflns_limit_l_min -14
_diffrn_reflns_number 38748
_diffrn_reflns_point_group_measured_fraction_full 0.998
_diffrn_reflns_point_group_measured_fraction_max 0.997
_diffrn_reflns_theta_full 25.242
_diffrn_reflns_theta_max 30.586
_diffrn_reflns_theta_min 3.157
_diffrn_source 'microfocus sealed x-ray tube'
_diffrn_source_target Cu
_diffrn_source_type 'Incoatec I\mus'
_diffrn_standards_number 0
_exptl_absorpt_coefficient_mu 5.544
_exptl_absorpt_correction_T_max 0.7461
_exptl_absorpt_correction_T_min 0.6282
_exptl_absorpt_correction_type multi-scan
_exptl_absorpt_process_details
'SADABS-2016/2 (Bruker,2016/2) was used for absorption correction. wR2(int) was 0.0697 before and 0.0498 after correction. The Ratio of minimum to maximum transmission is 0.8420. The \l/2 correction factor is Not present.'
_exptl_crystal_colour colourless
_exptl_crystal_colour_primary colourless
_exptl_crystal_density_diffrn 2.344
_exptl_crystal_description block
_exptl_crystal_F_000 772
_exptl_crystal_size_max 0.22
_exptl_crystal_size_mid 0.16
_exptl_crystal_size_min 0.08
_refine_diff_density_max 0.489
_refine_diff_density_min -0.444
_refine_diff_density_rms 0.093
_refine_ls_abs_structure_details
;
 Refined as an inversion twin.
;
_refine_ls_abs_structure_Flack 0.281(8)
_refine_ls_extinction_method none
_refine_ls_goodness_of_fit_ref 1.058
_refine_ls_hydrogen_treatment mixed
_refine_ls_matrix_type full
_refine_ls_number_parameters 374
_refine_ls_number_reflns 6962
_refine_ls_number_restraints 19
_refine_ls_restrained_S_all 1.058
_refine_ls_R_factor_all 0.0191
_refine_ls_R_factor_gt 0.0164
_refine_ls_shift/su_max 0.001
_refine_ls_shift/su_mean 0.000
_refine_ls_structure_factor_coef Fsqd
_refine_ls_weighting_details 'w=1/[\s^2^(Fo^2^)+(0.0104P)^2^] where P=(Fo^2^+2Fc^2^)/3'
_refine_ls_weighting_scheme calc
_refine_ls_wR_factor_gt 0.0282
_refine_ls_wR_factor_ref 0.0286
_reflns_Friedel_coverage 0.920
_reflns_Friedel_fraction_full 0.999
_reflns_Friedel_fraction_max 0.998
_reflns_number_gt 6662
_reflns_number_total 6962
_reflns_threshold_expression 'I > 2\s(I)'
_cod_data_source_file c8ce01430b2.cif
_cod_data_source_block 4eu
_cod_depositor_comments 'Adding full bibliography for 7231570--7231583.cif.'
_cod_database_code 7231579
_shelx_shelxl_version_number 2016/6
_shelx_space_group_comment
;
The symmetry employed for this shelxl refinement is uniquely defined
by the following loop, which should always be used as a source of
symmetry information in preference to the above space-group names.
They are only intended as comments.
;
_shelx_estimated_absorpt_t_max 0.665
_shelx_estimated_absorpt_t_min 0.375
_olex2_refinement_description
;
1. Twinned data refinement
 Scales: 0.719(8)
 0.281(8)
2. Fixed Uiso
 At 1.2 times of:
  All C(H) groups
3. Restrained distances
 O14-H14A = O16-H16A
 0.84 with sigma of 0.01
 O14-H14B
 0.84 with sigma of 0.01
 H14A-H14B
 1.37 with sigma of 0.02
 O13-H13A
 0.84 with sigma of 0.01
 O17-H17A
 0.84 with sigma of 0.01
 O16-H16B
 0.84 with sigma of 0.01
 H16A-H16B
 1.355 with sigma of 0.02
 O17-H17B
 0.84 with sigma of 0.01
 H17A-H17B
 1.35 with sigma of 0.02
 O13-H13B
 0.84 with sigma of 0.01
 H13B-H13A
 1.365 with sigma of 0.02
 O15-H15A
 0.84 with sigma of 0.01
 O15-H15B
 0.84 with sigma of 0.01
 H15B-H15A
 1.37 with sigma of 0.02
 O18-H18A
 0.84 with sigma of 0.01
 O18-H18B
 0.84 with sigma of 0.01
 H18A-H18B
 1.39 with sigma of 0.02
4.a Aromatic/amide H refined with riding coordinates:
 C2(H2), C3(H3), C5(H5), C6(H6), C10(H10), C11(H11), C14(H14), C15(H15)
;
_olex2_submission_special_instructions 'No special instructions were received'

loop_
_space_group_symop_operation_xyz
'x, y, z'
'-x, y+1/2, -z'

loop_
_atom_site_label
_atom_site_type_symbol
_atom_site_fract_x
_atom_site_fract_y
_atom_site_fract_z
_atom_site_U_iso_or_equiv
_atom_site_adp_type
_atom_site_occupancy
_atom_site_site_symmetry_order
_atom_site_calc_flag
_atom_site_refinement_flags_posn
Eu1 Eu -0.38402(2) -0.58944(2) -0.67949(2) 0.01229(4) Uani 1 1 d .
Eu2 Eu -0.07365(2) -0.50574(2) -0.88290(2) 0.01189(4) Uani 1 1 d .
O1 O -0.4395(3) -0.6197(2) -0.4622(3) 0.0349(8) Uani 1 1 d .
O2 O -0.5998(3) -0.5143(3) -0.5895(2) 0.0286(6) Uani 1 1 d .
O3 O -0.8578(3) -0.5705(2) 0.0296(2) 0.0279(7) Uani 1 1 d .
O4 O -1.0376(4) -0.4893(3) -0.1114(3) 0.0461(9) Uani 1 1 d .
O5 O -0.1348(3) -0.6552(2) -0.5793(3) 0.0234(6) Uani 1 1 d .
O6 O 0.0235(3) -0.6278(2) -0.7136(3) 0.0237(6) Uani 1 1 d .
O7 O 0.1842(3) -0.94429(19) -0.2879(2) 0.0194(5) Uani 1 1 d .
O8 O 0.2801(4) -0.9345(2) -0.4612(3) 0.0324(7) Uani 1 1 d .
O9 O -0.4872(3) -0.4742(2) -0.8579(2) 0.0217(6) Uani 1 1 d .
O10 O -0.3253(3) -0.4520(2) -0.9905(3) 0.0244(6) Uani 1 1 d .
O11 O -0.8561(4) -0.1765(3) -1.0042(3) 0.0411(8) Uani 1 1 d .
O12 O -0.7092(3) -0.1590(2) -1.1423(3) 0.0211(6) Uani 1 1 d .
O13 O -0.3910(4) -0.7846(3) -0.6392(4) 0.0457(9) Uani 1 1 d D
H13A H -0.467(4) -0.824(3) -0.656(4) 0.039(14) Uiso 1 1 d D
H13B H -0.354(8) -0.787(7) -0.558(2) 0.16(4) Uiso 1 1 d D
O14 O -0.6256(3) -0.6691(3) -0.8014(3) 0.0292(6) Uani 1 1 d D
H14A H -0.688(5) -0.621(4) -0.835(6) 0.10(3) Uiso 1 1 d D
H14B H -0.671(6) -0.718(3) -0.771(6) 0.08(2) Uiso 1 1 d D
O15 O -0.0748(4) -0.3110(3) -0.9319(4) 0.0404(8) Uani 1 1 d D
H15A H -0.005(5) -0.288(6) -0.966(6) 0.12(3) Uiso 1 1 d D
H15B H -0.159(3) -0.287(5) -0.971(5) 0.08(2) Uiso 1 1 d D
O16 O 0.1489(3) -0.4208(2) -0.7485(3) 0.0273(6) Uani 1 1 d D
H16A H 0.217(3) -0.456(2) -0.702(4) 0.026(12) Uiso 1 1 d D
H16B H 0.169(5) -0.3559(13) -0.745(5) 0.053(16) Uiso 1 1 d D
C1 C -0.6530(4) -0.5605(3) -0.3812(4) 0.0195(8) Uani 1 1 d .
C2 C -0.5977(5) -0.6054(4) -0.2574(4) 0.0293(10) Uani 1 1 d .
H2 H -0.503848 -0.640139 -0.238693 0.035 Uiso 1 1 calc R
C3 C -0.6817(4) -0.5988(4) -0.1617(4) 0.0288(9) Uani 1 1 d .
H3 H -0.644075 -0.628682 -0.078753 0.035 Uiso 1 1 calc R
C4 C -0.8222(4) -0.5475(3) -0.1895(4) 0.0201(8) Uani 1 1 d .
C5 C -0.8791(4) -0.5068(4) -0.3132(4) 0.0251(8) Uani 1 1 d .
H5 H -0.975411 -0.475708 -0.333266 0.030 Uiso 1 1 calc R
C6 C -0.7941(4) -0.5115(4) -0.4091(3) 0.0227(7) Uani 1 1 d .
H6 H -0.832376 -0.481724 -0.491920 0.027 Uiso 1 1 calc R
C7 C -0.5598(4) -0.5642(3) -0.4830(4) 0.0189(8) Uani 1 1 d .
C8 C -0.9110(4) -0.5346(3) -0.0851(4) 0.0200(9) Uani 1 1 d .
C9 C -0.0159(4) -0.6735(3) -0.6195(3) 0.0182(7) Uani 1 1 d .
C10 C 0.0896(4) -0.7601(3) -0.5555(4) 0.0262(8) Uani 1 1 d .
H10 H 0.165553 -0.780692 -0.597750 0.031 Uiso 1 1 calc R
C11 C 0.0853(4) -0.8100(3) -0.4456(4) 0.0218(8) Uani 1 1 d .
H11 H 0.015330 -0.788472 -0.397465 0.026 Uiso 1 1 calc R
C12 C 0.1904(4) -0.9003(3) -0.3964(4) 0.0183(7) Uani 1 1 d .
C13 C -0.4450(4) -0.4301(3) -0.9512(3) 0.0173(7) Uani 1 1 d .
C14 C -0.5388(4) -0.3409(3) -1.0220(4) 0.0225(8) Uani 1 1 d .
H14 H -0.509356 -0.309862 -1.093503 0.027 Uiso 1 1 calc R
C15 C -0.6604(4) -0.3040(3) -0.9887(4) 0.0247(8) Uani 1 1 d .
H15 H -0.695707 -0.339530 -0.923046 0.030 Uiso 1 1 calc R
C16 C -0.7449(4) -0.2085(3) -1.0503(4) 0.0207(8) Uani 1 1 d .
O17 O -0.6665(4) -0.8867(3) -0.7178(4) 0.0447(8) Uani 1 1 d D
H17A H -0.699(7) -0.923(4) -0.663(4) 0.08(2) Uiso 1 1 d D
H17B H -0.693(7) -0.918(4) -0.790(3) 0.07(2) Uiso 1 1 d D
O18 O 0.1947(5) -0.2095(3) -0.7179(4) 0.0587(11) Uani 1 1 d D
H18A H 0.200(7) -0.193(5) -0.794(2) 0.09(3) Uiso 1 1 d D
H18B H 0.256(5) -0.177(4) -0.660(3) 0.047(15) Uiso 1 1 d D

loop_
_atom_site_aniso_label
_atom_site_aniso_U_11
_atom_site_aniso_U_22
_atom_site_aniso_U_33
_atom_site_aniso_U_23
_atom_site_aniso_U_13
_atom_site_aniso_U_12
Eu1 0.01224(7) 0.01358(7) 0.01209(7) 0.00039(6) 0.00492(6) 0.00049(7)
Eu2 0.01195(7) 0.01297(7) 0.01170(7) 0.00048(6) 0.00468(6) 0.00086(6)
O1 0.0371(17) 0.0439(19) 0.0313(16) 0.0161(13) 0.0236(13) 0.0192(14)
O2 0.0212(13) 0.0480(17) 0.0198(12) 0.0070(14) 0.0113(10) 0.0095(14)
O3 0.0173(12) 0.053(2) 0.0144(12) 0.0028(13) 0.0062(10) 0.0065(13)
O4 0.0417(18) 0.075(3) 0.0298(15) 0.0259(17) 0.0252(14) 0.0385(19)
O5 0.0173(14) 0.0295(15) 0.0231(14) 0.0067(11) 0.0040(11) 0.0061(11)
O6 0.0216(14) 0.0253(13) 0.0243(14) 0.0119(11) 0.0053(11) 0.0027(11)
O7 0.0229(13) 0.0198(13) 0.0166(12) 0.0060(10) 0.0069(10) 0.0020(11)
O8 0.0366(17) 0.0337(16) 0.0341(17) 0.0194(13) 0.0230(14) 0.0192(14)
O9 0.0183(13) 0.0251(14) 0.0226(13) 0.0110(10) 0.0066(10) 0.0044(10)
O10 0.0159(13) 0.0345(16) 0.0241(14) 0.0078(12) 0.0072(11) 0.0069(11)
O11 0.0447(18) 0.0379(17) 0.054(2) 0.0285(16) 0.0379(16) 0.0273(15)
O12 0.0217(14) 0.0208(13) 0.0216(13) 0.0106(11) 0.0069(11) 0.0008(11)
O13 0.049(2) 0.0210(17) 0.060(2) 0.0089(16) -0.0013(17) -0.0074(15)
O14 0.0224(15) 0.0274(15) 0.0355(17) 0.0016(14) 0.0015(13) -0.0045(13)
O15 0.0329(19) 0.0243(16) 0.062(2) 0.0151(16) 0.0070(18) -0.0028(14)
O16 0.0188(14) 0.0253(15) 0.0335(16) -0.0004(13) -0.0030(12) -0.0027(13)
C1 0.0190(18) 0.024(2) 0.0193(19) -0.0029(14) 0.0126(15) -0.0029(14)
C2 0.0252(19) 0.042(3) 0.025(2) 0.0086(19) 0.0144(16) 0.0123(19)
C3 0.0269(19) 0.044(2) 0.0193(18) 0.008(2) 0.0120(15) 0.006(2)
C4 0.0203(18) 0.0232(16) 0.0197(19) -0.0022(14) 0.0110(15) -0.0023(14)
C5 0.0207(18) 0.0329(19) 0.0256(19) 0.005(2) 0.0134(15) 0.006(2)
C6 0.0217(17) 0.0290(18) 0.0195(16) 0.0028(17) 0.0091(13) 0.0031(18)
C7 0.0168(18) 0.023(2) 0.0186(18) -0.0032(14) 0.0072(14) -0.0023(14)
C8 0.0193(19) 0.023(2) 0.0215(19) -0.0007(14) 0.0118(15) -0.0008(15)
C9 0.0166(17) 0.0179(16) 0.0182(17) 0.0016(14) -0.0002(14) -0.0003(15)
C10 0.025(2) 0.027(2) 0.029(2) 0.0113(17) 0.0124(16) 0.0117(16)
C11 0.0206(19) 0.0228(19) 0.0239(19) 0.0059(15) 0.0089(15) 0.0055(15)
C12 0.0198(18) 0.0175(17) 0.0189(18) 0.0061(14) 0.0068(14) 0.0026(14)
C13 0.0134(16) 0.0169(16) 0.0210(18) 0.0026(14) 0.0029(14) 0.0024(14)
C14 0.022(2) 0.0250(18) 0.023(2) 0.0122(16) 0.0102(16) 0.0047(17)
C15 0.028(2) 0.0252(19) 0.0245(19) 0.0148(15) 0.0142(16) 0.0087(16)
C16 0.0223(19) 0.0175(17) 0.0240(19) 0.0062(14) 0.0088(16) 0.0021(15)
O17 0.046(2) 0.0405(19) 0.050(2) -0.0007(17) 0.0160(18) -0.0132(16)
O18 0.086(3) 0.041(2) 0.041(2) -0.0055(17) -0.004(2) -0.023(2)

loop_
_atom_type_symbol
_atom_type_description
_atom_type_scat_dispersion_real
_atom_type_scat_dispersion_imag
_atom_type_scat_source
C C 0.0033 0.0016 'International Tables Vol C Tables 4.2.6.8 and 6.1.1.4'
H H 0.0000 0.0000 'International Tables Vol C Tables 4.2.6.8 and 6.1.1.4'
Eu Eu -0.1578 3.6682 'International Tables Vol C Tables 4.2.6.8 and 6.1.1.4'
O O 0.0106 0.0060 'International Tables Vol C Tables 4.2.6.8 and 6.1.1.4'

loop_
_geom_angle_atom_site_label_1
_geom_angle_atom_site_label_2
_geom_angle_atom_site_label_3
_geom_angle
_geom_angle_site_symmetry_1
_geom_angle_site_symmetry_3
O1 Eu1 O2 51.60(9) . .
O1 Eu1 O7 120.95(10) . 2_554
O1 Eu1 O8 72.81(10) . 2_554
O1 Eu1 O13 70.98(12) . .
O1 Eu1 H13B 57.1(14) . .
O1 Eu1 O14 94.04(11) . .
O2 Eu1 O7 113.55(10) . 2_554
O2 Eu1 H13B 99.4(17) . .
O5 Eu1 O1 85.07(9) . .
O5 Eu1 O2 133.72(8) . .
O5 Eu1 O7 72.01(9) . 2_554
O5 Eu1 O8 79.63(11) . 2_554
O5 Eu1 O13 69.29(11) . .
O5 Eu1 H13B 60.7(13) . .
O5 Eu1 O14 135.72(11) . .
O7 Eu1 H13B 132.7(13) 2_554 .
O8 Eu1 O2 73.11(10) 2_554 .
O8 Eu1 O7 50.27(8) 2_554 2_554
O8 Eu1 H13B 116.3(8) 2_554 .
O9 Eu1 O1 133.70(9) . .
O9 Eu1 O2 82.38(9) . .
O9 Eu1 O5 135.37(9) . .
O9 Eu1 O7 68.73(8) . 2_554
O9 Eu1 O8 90.95(10) . 2_554
O9 Eu1 O12 75.79(9) . 2_443
O9 Eu1 O13 135.34(11) . .
O9 Eu1 H13B 152.2(7) . .
O9 Eu1 O14 72.48(10) . .
O12 Eu1 O1 148.02(9) 2_443 .
O12 Eu1 O2 150.22(8) 2_443 .
O12 Eu1 O5 75.54(9) 2_443 .
O12 Eu1 O7 77.07(8) 2_443 2_554
O12 Eu1 O8 126.54(9) 2_443 2_554
O12 Eu1 O13 78.39(12) 2_443 .
O12 Eu1 H13B 91.0(15) 2_443 .
O12 Eu1 O14 83.02(10) 2_443 .
O13 Eu1 O2 104.57(12) . .
O13 Eu1 O7 138.12(11) . 2_554
O13 Eu1 O8 133.57(12) . 2_554
O13 Eu1 H13B 17.4(8) . .
O14 Eu1 O2 71.12(10) . .
O14 Eu1 O7 139.60(9) . 2_554
O14 Eu1 O8 142.14(11) . 2_554
O14 Eu1 O13 68.69(12) . .
O14 Eu1 H13B 81.8(10) . .
O3 Eu2 O4 52.10(9) 1_654 1_654
O3 Eu2 O12 116.03(9) 1_654 2_443
O3 Eu2 O15 102.23(11) 1_654 .
O4 Eu2 O12 113.27(11) 1_654 2_443
O4 Eu2 O15 73.58(13) 1_654 .
O6 Eu2 O3 82.75(9) . 1_654
O6 Eu2 O4 131.80(10) . 1_654
O6 Eu2 O7 78.12(9) . 2_554
O6 Eu2 O10 133.49(9) . .
O6 Eu2 O11 78.78(11) . 2_443
O6 Eu2 O12 68.46(9) . 2_443
O6 Eu2 O15 140.75(11) . .
O6 Eu2 O16 74.43(10) . .
O7 Eu2 O3 153.01(9) 2_554 1_654
O7 Eu2 O4 150.09(9) 2_554 1_654
O7 Eu2 O10 75.04(9) 2_554 .
O7 Eu2 O11 122.58(9) 2_554 2_443
O7 Eu2 O12 74.11(8) 2_554 2_443
O7 Eu2 O15 81.58(11) 2_554 .
O7 Eu2 O16 81.83(10) 2_554 .
O10 Eu2 O3 131.66(9) . 1_654
O10 Eu2 O4 81.11(9) . 1_654
O10 Eu2 O11 84.62(11) . 2_443
O10 Eu2 O12 68.02(9) . 2_443
O10 Eu2 O15 70.67(10) . .
O10 Eu2 O16 136.34(10) . .
O11 Eu2 O3 71.10(9) 2_443 1_654
O11 Eu2 O4 71.84(12) 2_443 1_654
O11 Eu2 O12 48.53(8) 2_443 2_443
O11 Eu2 O15 140.00(13) 2_443 .
O15 Eu2 O12 136.08(10) . 2_443
O16 Eu2 O3 74.77(10) . 1_654
O16 Eu2 O4 104.23(12) . 1_654
O16 Eu2 O11 138.68(11) . 2_443
O16 Eu2 O12 138.96(9) . 2_443
O16 Eu2 O15 69.66(11) . .
C7 O1 Eu1 96.0(2) . .
C7 O2 Eu1 93.1(2) . .
C8 O3 Eu2 94.1(2) . 1_456
C8 O4 Eu2 93.8(2) . 1_456
C9 O5 Eu1 134.7(2) . .
C9 O6 Eu2 139.5(2) . .
Eu2 O7 Eu1 107.02(9) 2_544 2_544
C12 O7 Eu1 90.7(2) . 2_544
C12 O7 Eu2 157.7(2) . 2_544
C12 O8 Eu1 98.8(2) . 2_544
C13 O9 Eu1 138.1(2) . .
C13 O10 Eu2 134.2(2) . .
C16 O11 Eu2 103.4(2) . 2_453
Eu1 O12 Eu2 101.75(8) 2_453 2_453
C16 O12 Eu1 170.6(3) . 2_453
C16 O12 Eu2 87.6(2) . 2_453
Eu1 O13 H13A 127(3) . .
Eu1 O13 H13B 101(6) . .
H13A O13 H13B 108(3) . .
Eu1 O14 H14A 111(4) . .
Eu1 O14 H14B 123(4) . .
H14A O14 H14B 109(3) . .
Eu2 O15 H15A 117(5) . .
Eu2 O15 H15B 115(4) . .
H15A O15 H15B 111(3) . .
Eu2 O16 H16A 121(3) . .
Eu2 O16 H16B 127(3) . .
H16A O16 H16B 112(3) . .
C2 C1 C7 120.3(3) . .
C6 C1 C2 119.4(3) . .
C6 C1 C7 120.3(3) . .
C1 C2 H2 119.9 . .
C3 C2 C1 120.3(4) . .
C3 C2 H2 119.9 . .
C2 C3 H3 120.0 . .
C2 C3 C4 120.0(4) . .
C4 C3 H3 120.0 . .
C3 C4 C8 120.7(3) . .
C5 C4 C3 119.6(3) . .
C5 C4 C8 119.6(3) . .
C4 C5 H5 119.7 . .
C4 C5 C6 120.6(3) . .
C6 C5 H5 119.7 . .
C1 C6 C5 120.0(3) . .
C1 C6 H6 120.0 . .
C5 C6 H6 120.0 . .
O1 C7 C1 119.7(3) . .
O2 C7 O1 119.2(3) . .
O2 C7 C1 121.2(3) . .
O3 C8 Eu2 59.67(18) . 1_456
O3 C8 C4 119.8(3) . .
O4 C8 Eu2 60.35(19) . 1_456
O4 C8 O3 120.0(3) . .
O4 C8 C4 120.2(3) . .
C4 C8 Eu2 178.4(3) . 1_456
O5 C9 C10 119.2(3) . .
O6 C9 O5 126.4(3) . .
O6 C9 C10 114.4(3) . .
C9 C10 H10 116.9 . .
C11 C10 C9 126.2(4) . .
C11 C10 H10 116.9 . .
C10 C11 H11 119.4 . .
C10 C11 C12 121.2(4) . .
C12 C11 H11 119.4 . .
O7 C12 Eu1 63.65(18) . 2_544
O7 C12 C11 118.8(3) . .
O8 C12 Eu1 56.51(19) . 2_544
O8 C12 O7 120.1(3) . .
O8 C12 C11 121.1(3) . .
C11 C12 Eu1 174.9(3) . 2_544
O9 C13 O10 126.1(3) . .
O9 C13 C14 118.4(3) . .
O10 C13 C14 115.5(3) . .
C13 C14 H14 118.3 . .
C15 C14 C13 123.3(3) . .
C15 C14 H14 118.3 . .
C14 C15 H15 118.3 . .
C14 C15 C16 123.4(3) . .
C16 C15 H15 118.3 . .
O11 C16 Eu2 52.32(18) . 2_453
O11 C16 C15 117.5(3) . .
O12 C16 Eu2 68.1(2) . 2_453
O12 C16 O11 120.1(3) . .
O12 C16 C15 122.4(3) . .
C15 C16 Eu2 167.8(3) . 2_453
H17A O17 H17B 107(3) . .
H18A O18 H18B 114(3) . .

loop_
_geom_bond_atom_site_label_1
_geom_bond_atom_site_label_2
_geom_bond_distance
_geom_bond_site_symmetry_2
Eu1 O1 2.454(3) .
Eu1 O2 2.523(2) .
Eu1 O5 2.394(3) .
Eu1 O7 2.630(3) 2_554
Eu1 O8 2.477(3) 2_554
Eu1 O9 2.365(2) .
Eu1 O12 2.369(2) 2_443
Eu1 O13 2.475(3) .
Eu1 H13B 2.76(7) .
Eu1 O14 2.464(3) .
Eu2 O3 2.465(3) 1_654
Eu2 O4 2.481(3) 1_654
Eu2 O6 2.343(2) .
Eu2 O7 2.356(2) 2_554
Eu2 O10 2.384(3) .
Eu2 O11 2.447(3) 2_443
Eu2 O12 2.791(3) 2_443
Eu2 O15 2.484(3) .
Eu2 O16 2.413(3) .
O1 C7 1.262(4) .
O2 C7 1.251(5) .
O3 C8 1.262(5) .
O4 C8 1.246(5) .
O5 C9 1.256(4) .
O6 C9 1.253(4) .
O7 C12 1.268(4) .
O8 C12 1.241(4) .
O9 C13 1.247(4) .
O10 C13 1.267(4) .
O11 C16 1.269(5) .
O12 C16 1.242(4) .
O13 H13A 0.831(14) .
O13 H13B 0.837(14) .
O14 H14A 0.841(14) .
O14 H14B 0.837(14) .
O15 H15A 0.839(14) .
O15 H15B 0.830(14) .
O16 H16A 0.821(14) .
O16 H16B 0.829(14) .
C1 C2 1.389(5) .
C1 C6 1.381(5) .
C1 C7 1.495(5) .
C2 H2 0.9300 .
C2 C3 1.384(5) .
C3 H3 0.9300 .
C3 C4 1.388(6) .
C4 C5 1.370(5) .
C4 C8 1.498(5) .
C5 H5 0.9300 .
C5 C6 1.390(5) .
C6 H6 0.9300 .
C9 C10 1.492(5) .
C10 H10 0.9300 .
C10 C11 1.311(5) .
C11 H11 0.9300 .
C11 C12 1.485(5) .
C13 C14 1.488(5) .
C14 H14 0.9300 .
C14 C15 1.306(5) .
C15 H15 0.9300 .
C15 C16 1.479(5) .
O17 H17A 0.835(14) .
O17 H17B 0.834(14) .
O18 H18A 0.832(14) .
O18 H18B 0.830(14) .

loop_
_geom_hbond_atom_site_label_D
_geom_hbond_atom_site_label_H
_geom_hbond_atom_site_label_A
_geom_hbond_distance_DH
_geom_hbond_distance_HA
_geom_hbond_distance_DA
_geom_hbond_angle_DHA
_geom_hbond_site_symmetry_A
O13 H13A O17 0.831(14) 1.928(17) 2.744(5) 167(5) .
O14 H14A O3 0.841(14) 1.93(4) 2.702(4) 151(7) 1_554
O14 H14B O17 0.837(14) 2.18(3) 2.902(5) 145(5) .
O15 H15A O11 0.839(14) 2.03(4) 2.818(5) 156(8) 1_655
O15 H15B O3 0.830(14) 2.78(6) 3.184(4) 112(5) 2_454
O16 H16A O2 0.821(14) 1.932(17) 2.741(4) 169(4) 1_655
O16 H16B O18 0.829(14) 1.855(17) 2.677(5) 171(6) .
O17 H17A O8 0.835(14) 2.15(3) 2.882(5) 146(5) 1_455
O17 H17B O4 0.834(14) 2.56(5) 3.121(5) 125(5) 2_344
O17 H17B O10 0.834(14) 2.36(3) 3.128(5) 152(5) 2_443
O18 H18A O11 0.832(14) 2.14(2) 2.938(5) 162(5) 1_655
O18 H18B O1 0.830(14) 1.970(19) 2.783(5) 166(5) 2_554

loop_
_geom_torsion_atom_site_label_1
_geom_torsion_atom_site_label_2
_geom_torsion_atom_site_label_3
_geom_torsion_atom_site_label_4
_geom_torsion
_geom_torsion_site_symmetry_1
_geom_torsion_site_symmetry_4
Eu1 O1 C7 O2 -3.7(4) . .
Eu1 O1 C7 C1 175.4(3) . .
Eu1 O2 C7 O1 3.6(4) . .
Eu1 O2 C7 C1 -175.5(3) . .
Eu1 O5 C9 O6 27.4(6) . .
Eu1 O5 C9 C10 -150.1(3) . .
Eu1 O7 C12 O8 -3.3(4) 2_544 .
Eu1 O7 C12 C11 174.9(3) 2_544 .
Eu1 O8 C12 O7 3.5(4) 2_544 .
Eu1 O8 C12 C11 -174.6(3) 2_544 .
Eu1 O9 C13 O10 13.0(6) . .
Eu1 O9 C13 C14 -164.8(3) . .
Eu2 O3 C8 O4 -2.3(4) 1_456 .
Eu2 O3 C8 C4 178.2(3) 1_456 .
Eu2 O4 C8 O3 2.2(4) 1_456 .
Eu2 O4 C8 C4 -178.2(3) 1_456 .
Eu2 O6 C9 O5 -7.3(6) . .
Eu2 O6 C9 C10 170.3(3) . .
Eu2 O7 C12 Eu1 -143.3(6) 2_544 2_544
Eu2 O7 C12 O8 -146.6(5) 2_544 .
Eu2 O7 C12 C11 31.6(8) 2_544 .
Eu2 O10 C13 O9 -35.1(6) . .
Eu2 O10 C13 C14 142.7(3) . .
Eu2 O11 C16 O12 -7.1(4) 2_453 .
Eu2 O11 C16 C15 171.9(3) 2_453 .
Eu2 O12 C16 O11 6.0(4) 2_453 .
Eu2 O12 C16 C15 -172.9(4) 2_453 .
O5 C9 C10 C11 -11.8(6) . .
O6 C9 C10 C11 170.4(4) . .
O9 C13 C14 C15 2.3(6) . .
O10 C13 C14 C15 -175.7(4) . .
C1 C2 C3 C4 0.3(7) . .
C2 C1 C6 C5 0.5(6) . .
C2 C1 C7 O1 8.8(5) . .
C2 C1 C7 O2 -172.1(4) . .
C2 C3 C4 C5 2.1(7) . .
C2 C3 C4 C8 -176.8(4) . .
C3 C4 C5 C6 -3.3(7) . .
C3 C4 C8 O3 0.1(6) . .
C3 C4 C8 O4 -179.4(4) . .
C4 C5 C6 C1 2.0(7) . .
C5 C4 C8 O3 -178.8(4) . .
C5 C4 C8 O4 1.6(6) . .
C6 C1 C2 C3 -1.6(6) . .
C6 C1 C7 O1 -171.8(4) . .
C6 C1 C7 O2 7.3(5) . .
C7 C1 C2 C3 177.8(4) . .
C7 C1 C6 C5 -178.9(4) . .
C8 C4 C5 C6 175.7(4) . .
C9 C10 C11 C12 175.8(3) . .
C10 C11 C12 O7 178.3(4) . .
C10 C11 C12 O8 -3.5(6) . .
C13 C14 C15 C16 173.7(4) . .
C14 C15 C16 Eu2 -144.0(11) . 2_453
C14 C15 C16 O11 -175.9(4) . .
C14 C15 C16 O12 3.0(6) . .

loop_
_twin_individual_id
_twin_individual_mass_fraction_refined
1 0.719(8)
2 0.281(8)
